data_4320554
loop_
_publ_author_name
'Marta Feliz'
'Juan M. Garriga'
'Rosa Llusar'
'Santiago Uriel'
'Mark G. Humphrey'
'Nigel T. Lucas'
'Marek Samoc'
'Barry Luther-Davies'

_publ_contact_author
;
Dr. Rosa Llusar
Departament de Ci\'encies Experimentals, 
Universitat Jaume I 
Campus de Riu Sec
Box 224, Castell\'o, 
Spain
;
_publ_contact_author_email llusar@exp.uji.es
_publ_contact_author_fax '+34 964 728066'
_publ_contact_author_phone '+34 964 728086'
_publ_section_title
;
 Synthesis, Structure, and Optical-Limiting Properties of Heterobimetallic
 [M3CuS4] Cuboidal Clusters (M = Mo or W) with Terminal Phosphine Ligands
;
_journal_name_full 'Inorganic Chemistry'
_journal_page_first 6132
_journal_page_last 6138
_journal_paper_doi 10.1021/ic010098y
_journal_volume 40
_journal_year 2001
_chemical_formula_sum 'C24 H48 Br4 Cu F6 Mo3 P7 S4'
_chemical_formula_weight 1466.65
_chemical_name_systematic
;
 ?
;
_space_group_IT_number 147
_symmetry_cell_setting trigonal
_symmetry_space_group_name_Hall '-P 3'
_symmetry_space_group_name_H-M 'P -3'
_atom_sites_solution_hydrogens geom
_atom_sites_solution_primary direct
_atom_sites_solution_secondary difmap
_audit_creation_method SHELXL-97
_cell_angle_alpha 90.00
_cell_angle_beta 90.00
_cell_angle_gamma 120.00
_cell_formula_units_Z 2
_cell_length_a 13.9148(7)
_cell_length_b 13.9148(7)
_cell_length_c 13.9454(10)
_cell_measurement_temperature 293(2)
_cell_volume 2338.4(2)
_computing_cell_refinement 'Bruker SMART'
_computing_data_collection 'Bruker SMART'
_computing_data_reduction 'Bruker SHELXTL'
_computing_molecular_graphics 'Bruker SHELXTL'
_computing_publication_material 'Bruker SHELXTL'
_computing_structure_refinement 'SHELXL-97 (Sheldrick, 1997)'
_computing_structure_solution 'SHELXS-97 (Sheldrick, 1990)'
_diffrn_ambient_temperature 293(2)
_diffrn_measured_fraction_theta_full 1.000
_diffrn_measured_fraction_theta_max 1.000
_diffrn_measurement_device_type 'CCD area detector'
_diffrn_measurement_method 'phi and omega scans'
_diffrn_radiation_monochromator graphite
_diffrn_radiation_source 'fine-focus sealed tube'
_diffrn_radiation_type MoK\a
_diffrn_radiation_wavelength 0.71073
_diffrn_reflns_av_R_equivalents 0.0695
_diffrn_reflns_av_sigmaI/netI 0.0468
_diffrn_reflns_limit_h_max 15
_diffrn_reflns_limit_h_min -12
_diffrn_reflns_limit_k_max 15
_diffrn_reflns_limit_k_min -15
_diffrn_reflns_limit_l_max 15
_diffrn_reflns_limit_l_min -15
_diffrn_reflns_number 11482
_diffrn_reflns_theta_full 23.22
_diffrn_reflns_theta_max 23.22
_diffrn_reflns_theta_min 1.69
_exptl_absorpt_coefficient_mu 5.114
_exptl_absorpt_correction_type 'Bruker SADABS'
_exptl_crystal_colour Brown
_exptl_crystal_density_diffrn 2.083
_exptl_crystal_density_method 'not measured'
_exptl_crystal_description Plate
_exptl_crystal_F_000 1420
_exptl_crystal_size_max 0.044
_exptl_crystal_size_mid 0.037
_exptl_crystal_size_min 0.010
_refine_diff_density_max 1.555
_refine_diff_density_min -1.161
_refine_diff_density_rms 0.127
_refine_ls_extinction_method none
_refine_ls_goodness_of_fit_ref 0.982
_refine_ls_hydrogen_treatment mixed
_refine_ls_matrix_type full
_refine_ls_number_parameters 140
_refine_ls_number_reflns 2248
_refine_ls_number_restraints 0
_refine_ls_restrained_S_all 0.982
_refine_ls_R_factor_all 0.0705
_refine_ls_R_factor_gt 0.0441
_refine_ls_shift/su_max 3.095
_refine_ls_shift/su_mean 0.184
_refine_ls_structure_factor_coef Fsqd
_refine_ls_weighting_details 'calc w=1/[\s^2^(Fo^2^)+(0.0507P)^2^+13.3594P] where P=(Fo^2^+2Fc^2^)/3'
_refine_ls_weighting_scheme calc
_refine_ls_wR_factor_gt 0.0993
_refine_ls_wR_factor_ref 0.1114
_reflns_number_gt 1650
_reflns_number_total 2248
_reflns_threshold_expression >2sigma(I)
_cod_data_source_file ic010098y_2.cif
_cod_data_source_block '[Mo3CuS4Br4(dmpe)3]PF6'
_cod_depositor_comments
;
The following automatic conversions were performed:

'_symmetry_cell_setting' value 'Trigonal' changed to 'trigonal'
according to the built-in table from CIF Core dictionary named
'cif_core.dic' version 2.4.1 from 2010-06-29.

Automatic conversion script
Id: cif_fix_values 1646 2011-03-28 12:23:43Z adriana 
;
_cod_database_code 4320554

loop_
_symmetry_equiv_pos_as_xyz
'x, y, z'
'-y, x-y, z'
'-x+y, -x, z'
'-x, -y, -z'
'y, -x+y, -z'
'x-y, x, -z'

loop_
_atom_site_label
_atom_site_type_symbol
_atom_site_fract_x
_atom_site_fract_y
_atom_site_fract_z
_atom_site_U_iso_or_equiv
_atom_site_adp_type
_atom_site_occupancy
_atom_site_symmetry_multiplicity
_atom_site_calc_flag
_atom_site_refinement_flags
_atom_site_disorder_assembly
_atom_site_disorder_group
Mo1 Mo 0.22407(6) -0.32102(6) 0.75623(5) 0.0277(2) Uani 1 1 d . . .
Cu1 Cu 0.3333 -0.3333 0.92235(13) 0.0389(5) Uani 1 3 d S . .
S1 S 0.3333 -0.3333 0.6334(3) 0.0382(9) Uani 1 3 d S . .
S2 S 0.34704(18) -0.17617(17) 0.85413(16) 0.0362(5) Uani 1 1 d . . .
Br1 Br 0.3333 -0.3333 1.08555(12) 0.0571(5) Uani 1 3 d S . .
Br2 Br 0.06232(9) -0.43413(9) 0.63485(8) 0.0607(3) Uani 1 1 d . . .
P1 P 0.0694(2) -0.3173(2) 0.85151(19) 0.0459(6) Uani 1 1 d . . .
P2 P 0.1992(2) -0.1695(2) 0.6688(2) 0.0533(7) Uani 1 1 d . . .
C1 C 0.0967(9) -0.2775(10) 0.9773(7) 0.068(3) Uani 1 1 d . . .
H1A H 0.1537 -0.2010 0.9820 0.102 Uiso 1 1 calc R . .
H1B H 0.1208 -0.3230 1.0092 0.102 Uiso 1 1 calc R . .
H1C H 0.0301 -0.2875 1.0072 0.102 Uiso 1 1 calc R . .
C2 C -0.0601(8) -0.4469(11) 0.8574(10) 0.086(4) Uani 1 1 d . . .
H2A H -0.1118 -0.4378 0.8965 0.130 Uiso 1 1 calc R . .
H2B H -0.0475 -0.5029 0.8849 0.130 Uiso 1 1 calc R . .
H2C H -0.0899 -0.4690 0.7940 0.130 Uiso 1 1 calc R . .
C3 C 0.0363(10) -0.2166(11) 0.8014(8) 0.073(4) Uani 1 1 d . . .
H3A H -0.0414 -0.2414 0.8132 0.088 Uiso 1 1 calc R . .
H3B H 0.0801 -0.1461 0.8339 0.088 Uiso 1 1 calc R . .
C4 C 0.0585(10) -0.1998(10) 0.6944(8) 0.067(3) Uani 1 1 d . . .
H4A H 0.0490 -0.1388 0.6726 0.081 Uiso 1 1 calc R . .
H4B H 0.0058 -0.2662 0.6603 0.081 Uiso 1 1 calc R . .
C5 C 0.2788(10) -0.0271(9) 0.7113(9) 0.078(4) Uani 1 1 d . . .
H5A H 0.3564 -0.0037 0.7102 0.117 Uiso 1 1 calc R . .
H5B H 0.2569 -0.0228 0.7757 0.117 Uiso 1 1 calc R . .
H5C H 0.2651 0.0204 0.6705 0.117 Uiso 1 1 calc R . .
C6 C 0.2104(11) -0.1613(11) 0.5395(8) 0.081(4) Uani 1 1 d . . .
H6A H 0.1547 -0.2301 0.5121 0.122 Uiso 1 1 calc R . .
H6B H 0.2826 -0.1475 0.5208 0.122 Uiso 1 1 calc R . .
H6C H 0.1999 -0.1019 0.5171 0.122 Uiso 1 1 calc R . .
P10 P 1.0000 0.0000 0.5000 0.0353(13) Uani 1 6 d S . .
=4610 F 0.8947(5) -0.0295(5) 0.4361(5) 0.078(2) Uani 1 1 d . . .
P20 P 0.0000 0.0000 0.0000 0.0560(18) Uani 1 6 d S . .
=4620 F 0.1280 0.0875 0.0100 0.100 Uiso 0.17 1 d P . .
=4620A F -0.1280 -0.0876 -0.0098 0.100 Uiso 0.17 1 d P . .
=4620B F -0.0244 0.0304 0.1032 0.100 Uiso 0.17 1 d P . .
=4620C F 0.0244 -0.0304 -0.1030 0.100 Uiso 0.17 1 d P . .
=4620D F -0.0230 0.0894 -0.0484 0.100 Uiso 0.17 1 d P . .
=4620E F 0.0230 -0.0894 0.0487 0.100 Uiso 0.17 1 d P . .
C10 C -0.2420(14) -0.6123(16) 0.6358(11) 0.112(5) Uani 1 1 d . . .
C11 C -0.2320(12) -0.6900(18) 0.6612(12) 0.131(6) Uani 1 1 d . . .

loop_
_atom_site_aniso_label
_atom_site_aniso_U_11
_atom_site_aniso_U_22
_atom_site_aniso_U_33
_atom_site_aniso_U_23
_atom_site_aniso_U_13
_atom_site_aniso_U_12
Mo1 0.0258(4) 0.0287(4) 0.0304(4) 0.0006(3) -0.0020(3) 0.0149(3)
Cu1 0.0418(7) 0.0418(7) 0.0330(11) 0.000 0.000 0.0209(3)
S1 0.0414(14) 0.0414(14) 0.032(2) 0.000 0.000 0.0207(7)
S2 0.0379(12) 0.0303(12) 0.0412(13) -0.0013(10) -0.0004(10) 0.0177(10)
Br1 0.0660(8) 0.0660(8) 0.0394(10) 0.000 0.000 0.0330(4)
Br2 0.0494(6) 0.0679(7) 0.0637(7) -0.0146(6) -0.0225(5) 0.0286(6)
P1 0.0375(14) 0.0540(16) 0.0530(16) 0.0040(13) 0.0045(12) 0.0280(12)
P2 0.0614(17) 0.0575(17) 0.0552(17) 0.0106(14) -0.0024(14) 0.0404(15)
C1 0.068(7) 0.099(9) 0.056(7) -0.004(6) 0.010(6) 0.056(7)
C2 0.039(6) 0.101(10) 0.104(10) -0.012(8) 0.018(6) 0.023(7)
C3 0.078(8) 0.107(10) 0.077(8) 0.021(7) 0.012(6) 0.077(8)
C4 0.081(8) 0.082(8) 0.075(8) 0.008(7) -0.005(6) 0.068(7)
C5 0.089(9) 0.056(7) 0.106(10) 0.012(7) -0.012(8) 0.049(7)
C6 0.098(10) 0.108(10) 0.061(8) 0.024(7) 0.008(7) 0.068(9)
P10 0.0273(18) 0.0273(18) 0.051(4) 0.000 0.000 0.0137(9)
=4610 0.057(4) 0.066(4) 0.108(6) -0.011(4) -0.036(4) 0.029(3)
P20 0.047(2) 0.047(2) 0.075(5) 0.000 0.000 0.0233(12)
C10 0.104(11) 0.178(15) 0.063(9) -0.002(10) -0.019(8) 0.076(11)
C11 0.056(10) 0.227(19) 0.094(12) -0.095(12) -0.020(8) 0.058(12)

loop_
_atom_type_symbol
_atom_type_description
_atom_type_scat_dispersion_real
_atom_type_scat_dispersion_imag
_atom_type_scat_source
C C 0.0033 0.0016 'International Tables Vol C Tables 4.2.6.8 and 6.1.1.4'
H H 0.0000 0.0000 'International Tables Vol C Tables 4.2.6.8 and 6.1.1.4'
F F 0.0171 0.0103 'International Tables Vol C Tables 4.2.6.8 and 6.1.1.4'
P P 0.1023 0.0942 'International Tables Vol C Tables 4.2.6.8 and 6.1.1.4'
S S 0.1246 0.1234 'International Tables Vol C Tables 4.2.6.8 and 6.1.1.4'
Cu Cu 0.3201 1.2651 'International Tables Vol C Tables 4.2.6.8 and 6.1.1.4'
Br Br -0.2901 2.4595 'International Tables Vol C Tables 4.2.6.8 and 6.1.1.4'
Mo Mo -1.6832 0.6857 'International Tables Vol C Tables 4.2.6.8 and 6.1.1.4'

loop_
_geom_angle_atom_site_label_1
_geom_angle_atom_site_label_2
_geom_angle_atom_site_label_3
_geom_angle
_geom_angle_site_symmetry_1
_geom_angle_site_symmetry_3
_geom_angle_publ_flag
S2 Mo1 S1 105.57(7) . . ?
S2 Mo1 S2 101.78(11) . 2_545 ?
S1 Mo1 S2 104.51(7) . 2_545 ?
S2 Mo1 P1 86.52(8) . . ?
S1 Mo1 P1 164.33(9) . . ?
S2 Mo1 P1 82.16(8) 2_545 . ?
S2 Mo1 P2 84.91(9) . . ?
S1 Mo1 P2 94.04(8) . . ?
S2 Mo1 P2 157.55(9) 2_545 . ?
P1 Mo1 P2 76.84(9) . . ?
S2 Mo1 Br2 159.86(7) . . ?
S1 Mo1 Br2 83.01(6) . . ?
S2 Mo1 Br2 93.37(6) 2_545 . ?
P1 Mo1 Br2 82.45(7) . . ?
P2 Mo1 Br2 76.21(7) . . ?
S2 Mo1 Mo1 53.93(6) . 3_655 ?
S1 Mo1 Mo1 53.58(5) . 3_655 ?
S2 Mo1 Mo1 99.92(5) 2_545 3_655 ?
P1 Mo1 Mo1 140.17(7) . 3_655 ?
P2 Mo1 Mo1 101.27(7) . 3_655 ?
Br2 Mo1 Mo1 136.47(3) . 3_655 ?
S2 Mo1 Mo1 100.76(6) . 2_545 ?
S1 Mo1 Mo1 53.58(5) . 2_545 ?
S2 Mo1 Mo1 52.83(6) 2_545 2_545 ?
P1 Mo1 Mo1 135.00(6) . 2_545 ?
P2 Mo1 Mo1 147.56(7) . 2_545 ?
Br2 Mo1 Mo1 98.95(4) . 2_545 ?
Mo1 Mo1 Mo1 60.0 3_655 2_545 ?
S2 Mo1 Cu1 52.08(5) . . ?
S1 Mo1 Cu1 101.87(7) . . ?
S2 Mo1 Cu1 51.86(5) 2_545 . ?
P1 Mo1 Cu1 93.40(7) . . ?
P2 Mo1 Cu1 136.65(7) . . ?
Br2 Mo1 Cu1 145.15(4) . . ?
Mo1 Mo1 Cu1 60.34(2) 3_655 . ?
Mo1 Mo1 Cu1 60.34(2) 2_545 . ?
Br1 Cu1 S2 114.39(7) . . ?
Br1 Cu1 S2 114.39(7) . 2_545 ?
S2 Cu1 S2 104.13(8) . 2_545 ?
Br1 Cu1 S2 114.39(7) . 3_655 ?
S2 Cu1 S2 104.13(8) . 3_655 ?
S2 Cu1 S2 104.13(8) 2_545 3_655 ?
Br1 Cu1 Mo1 145.15(3) . . ?
S2 Cu1 Mo1 52.77(6) . . ?
S2 Cu1 Mo1 53.62(6) 2_545 . ?
S2 Cu1 Mo1 100.45(8) 3_655 . ?
Br1 Cu1 Mo1 145.15(3) . 3_655 ?
S2 Cu1 Mo1 53.62(6) . 3_655 ?
S2 Cu1 Mo1 100.45(8) 2_545 3_655 ?
S2 Cu1 Mo1 52.76(6) 3_655 3_655 ?
Mo1 Cu1 Mo1 59.32(4) . 3_655 ?
Br1 Cu1 Mo1 145.15(3) . 2_545 ?
S2 Cu1 Mo1 100.45(8) . 2_545 ?
S2 Cu1 Mo1 52.76(6) 2_545 2_545 ?
S2 Cu1 Mo1 53.62(6) 3_655 2_545 ?
Mo1 Cu1 Mo1 59.32(4) . 2_545 ?
Mo1 Cu1 Mo1 59.32(4) 3_655 2_545 ?
Mo1 S1 Mo1 72.84(10) . 3_655 ?
Mo1 S1 Mo1 72.84(10) . 2_545 ?
Mo1 S1 Mo1 72.84(10) 3_655 2_545 ?
Cu1 S2 Mo1 75.15(7) . . ?
Cu1 S2 Mo1 74.52(7) . 3_655 ?
Mo1 S2 Mo1 73.23(7) . 3_655 ?
C2 P1 C3 106.1(6) . . ?
C2 P1 C1 102.3(6) . . ?
C3 P1 C1 103.3(5) . . ?
C2 P1 Mo1 115.7(4) . . ?
C3 P1 Mo1 110.9(4) . . ?
C1 P1 Mo1 117.2(3) . . ?
C6 P2 C5 105.7(6) . . ?
C6 P2 C4 105.1(6) . . ?
C5 P2 C4 100.8(6) . . ?
C6 P2 Mo1 118.4(4) . . ?
C5 P2 Mo1 118.3(4) . . ?
C4 P2 Mo1 106.5(4) . . ?
C4 C3 P1 112.7(7) . . ?
C3 C4 P2 109.9(7) . . ?
=4610 P10 F10 88.6(4) 2_645 4_756 ?
=4610 P10 F10 91.4(4) 2_645 . ?
=4610 P10 F10 180.0(3) 4_756 . ?
=4610 P10 F10 91.4(4) 2_645 3_765 ?
=4610 P10 F10 88.6(4) 4_756 3_765 ?
=4610 P10 F10 91.4(4) . 3_765 ?
=4610 P10 F10 180.000(2) 2_645 5_666 ?
=4610 P10 F10 91.4(4) 4_756 5_666 ?
=4610 P10 F10 88.6(4) . 5_666 ?
=4610 P10 F10 88.6(4) 3_765 5_666 ?
=4610 P10 F10 88.6(4) 2_645 6_546 ?
=4610 P10 F10 91.4(4) 4_756 6_546 ?
=4610 P10 F10 88.6(4) . 6_546 ?
=4610 P10 F10 180.0(4) 3_765 6_546 ?
=4610 P10 F10 91.4(4) 5_666 6_546 ?
=4620C P20 F20C 180.0 6 3 ?
=4620C P20 F20C 42.5 6 5 ?
=4620C P20 F20C 137.5 3 5 ?
=4620C P20 F20C 137.5 6 . ?
=4620C P20 F20C 42.5 3 . ?
=4620C P20 F20C 137.5 5 . ?
=4620C P20 F20C 42.5 6 4 ?
=4620C P20 F20C 137.5 3 4 ?
=4620C P20 F20C 42.5 5 4 ?
=4620C P20 F20C 180.0 . 4 ?
=4620C P20 F20C 137.5 6 2 ?
=4620C P20 F20C 42.5 3 2 ?
=4620C P20 F20C 180.0 5 2 ?
=4620C P20 F20C 42.5 . 2 ?
=4620C P20 F20C 137.5 4 2 ?
=4620C P20 F20D 131.0 6 2 ?
=4620C P20 F20D 49.0 3 2 ?
=4620C P20 F20D 91.3 5 2 ?
=4620C P20 F20D 61.0 . 2 ?
=4620C P20 F20D 119.0 4 2 ?
=4620C P20 F20D 88.7 2 2 ?
=4620C P20 F20D 49.0 6 5 ?
=4620C P20 F20D 131.0 3 5 ?
=4620C P20 F20D 88.7 5 5 ?
=4620C P20 F20D 119.0 . 5 ?
=4620C P20 F20D 61.0 4 5 ?
=4620C P20 F20D 91.3 2 5 ?
=4620D P20 F20D 180.0 2 5 ?
=4620C P20 F20D 91.3 6 3 ?
=4620C P20 F20D 88.7 3 3 ?
=4620C P20 F20D 119.0 5 3 ?
=4620C P20 F20D 49.0 . 3 ?
=4620C P20 F20D 131.0 4 3 ?
=4620C P20 F20D 61.0 2 3 ?
=4620D P20 F20D 103.1 2 3 ?
=4620D P20 F20D 76.9 5 3 ?
=4620C P20 F20D 61.0 6 4 ?
=4620C P20 F20D 119.0 3 4 ?
=4620C P20 F20D 49.0 5 4 ?
=4620C P20 F20D 91.3 . 4 ?
=4620C P20 F20D 88.7 4 4 ?
=4620C P20 F20D 131.0 2 4 ?
=4620D P20 F20D 76.9 2 4 ?
=4620D P20 F20D 103.1 5 4 ?
=4620D P20 F20D 76.9 3 4 ?
=4620C P20 F20D 119.0 6 . ?
=4620C P20 F20D 61.0 3 . ?
=4620C P20 F20D 131.0 5 . ?
=4620C P20 F20D 88.7 . . ?
=4620C P20 F20D 91.3 4 . ?
=4620C P20 F20D 49.0 2 . ?
=4620D P20 F20D 103.1 2 . ?
=4620D P20 F20D 76.9 5 . ?
=4620D P20 F20D 103.1 3 . ?
=4620D P20 F20D 180.0 4 . ?
=4620C P20 F20D 88.7 6 6 ?
=4620C P20 F20D 91.3 3 6 ?
=4620C P20 F20D 61.0 5 6 ?
=4620C P20 F20D 131.0 . 6 ?
=4620C P20 F20D 49.0 4 6 ?
=4620C P20 F20D 119.0 2 6 ?
=4620D P20 F20D 76.9 2 6 ?
=4620D P20 F20D 103.1 5 6 ?
=4620D P20 F20D 180.0 3 6 ?
=4620D P20 F20D 103.1 4 6 ?
=4620D P20 F20D 76.9 . 6 ?
=4620A F20 F20D 107.1 4 5 ?
=4620A F20 F20E 107.2 4 2 ?
=4620D F20 F20E 0.2 5 2 ?
=4620A F20 F20D 66.3 4 3 ?
=4620D F20 F20D 140.5 5 3 ?
=4620E F20 F20D 140.7 2 3 ?
=4620A F20 F20E 66.3 4 6 ?
=4620D F20 F20E 140.6 5 6 ?
=4620E F20 F20E 140.7 2 6 ?
=4620D F20 F20E 0.1 3 6 ?
=4620A F20 P20 90.5 4 . ?
=4620D F20 P20 72.7 5 . ?
=4620E F20 P20 72.8 2 . ?
=4620D F20 P20 68.6 3 . ?
=4620E F20 P20 68.7 6 . ?
=4620A F20 F20A 101.1 4 2 ?
=4620D F20 F20A 124.1 5 2 ?
=4620E F20 F20A 124.1 2 2 ?
=4620D F20 F20A 35.4 3 2 ?
=4620E F20 F20A 35.6 6 2 ?
P20 F20 F20A 59.6 . 2 ?
=4620A F20 F20 101.0 4 5 ?
=4620D F20 F20 124.1 5 5 ?
=4620E F20 F20 124.1 2 5 ?
=4620D F20 F20 35.3 3 5 ?
=4620E F20 F20 35.4 6 5 ?
P20 F20 F20 59.6 . 5 ?
=4620A F20 F20 0.1 2 5 ?
=4620A F20 F20 64.9 4 6 ?
=4620D F20 F20 45.1 5 6 ?
=4620E F20 F20 45.2 2 6 ?
=4620D F20 F20 105.7 3 6 ?
=4620E F20 F20 105.7 6 6 ?
P20 F20 F20 59.6 . 6 ?
=4620A F20 F20 117.1 2 6 ?
=4620 F20 F20 117.0 5 6 ?
=4620A F20 F20A 65.0 4 3 ?
=4620D F20 F20A 44.9 5 3 ?
=4620E F20 F20A 45.1 2 3 ?
=4620D F20 F20A 105.8 3 3 ?
=4620E F20 F20A 105.8 6 3 ?
P20 F20 F20A 59.6 . 3 ?
=4620A F20 F20A 117.1 2 3 ?
=4620 F20 F20A 117.1 5 3 ?
=4620 F20 F20A 0.1 6 3 ?
=4620A F20 F20C 147.1 4 6 ?
=4620D F20 F20C 54.5 5 6 ?
=4620E F20 F20C 54.4 2 6 ?
=4620D F20 F20C 108.9 3 6 ?
=4620E F20 F20C 109.0 6 6 ?
P20 F20 F20C 59.3 . 6 ?
=4620A F20 F20C 76.0 2 6 ?
=4620 F20 F20C 76.0 5 6 ?
=4620 F20 F20C 87.0 6 6 ?
=4620A F20 F20C 86.9 3 6 ?
=4620A F20 F20B 147.1 4 3 ?
=4620D F20 F20B 54.4 5 3 ?
=4620E F20 F20B 54.4 2 3 ?
=4620D F20 F20B 108.9 3 3 ?
=4620E F20 F20B 109.1 6 3 ?
P20 F20 F20B 59.4 . 3 ?
=4620A F20 F20B 76.0 2 3 ?
=4620 F20 F20B 76.1 5 3 ?
=4620 F20 F20B 87.0 6 3 ?
=4620A F20 F20B 86.9 3 3 ?
=4620C F20 F20B 0.1 6 3 ?
=4620 F20A F20D 72.7 4 2 ?
=4620 F20A F20E 72.6 4 5 ?
=4620D F20A F20E 0.2 2 5 ?
=4620 F20A F20D 113.5 4 6 ?
=4620D F20A F20D 140.6 2 6 ?
=4620E F20A F20D 140.7 5 6 ?
=4620 F20A F20E 113.6 4 3 ?
=4620D F20A F20E 140.6 2 3 ?
=4620E F20A F20E 140.8 5 3 ?
=4620D F20A F20E 0.1 6 3 ?
=4620 F20A P20 89.4 4 . ?
=4620D F20A P20 72.6 2 . ?
=4620E F20A P20 72.8 5 . ?
=4620D F20A P20 68.7 6 . ?
=4620E F20A P20 68.8 3 . ?
=4620 F20A F20 115.0 4 3 ?
=4620D F20A F20 45.2 2 3 ?
=4620E F20A F20 45.3 5 3 ?
=4620D F20A F20 105.9 6 3 ?
=4620E F20A F20 105.9 3 3 ?
P20 F20A F20 59.6 . 3 ?
=4620 F20A F20A 78.8 4 5 ?
=4620D F20A F20A 123.9 2 5 ?
=4620E F20A F20A 124.0 5 5 ?
=4620D F20A F20A 35.4 6 5 ?
=4620E F20A F20A 35.5 3 5 ?
P20 F20A F20A 59.6 . 5 ?
=4620 F20A F20A 117.1 3 5 ?
=4620 F20A F20A 114.9 4 6 ?
=4620D F20A F20A 45.0 2 6 ?
=4620E F20A F20A 45.2 5 6 ?
=4620D F20A F20A 106.0 6 6 ?
=4620E F20A F20A 106.0 3 6 ?
P20 F20A F20A 59.6 . 6 ?
=4620 F20A F20A 0.1 3 6 ?
=4620A F20A F20A 117.2 5 6 ?
=4620 F20A F20 78.9 4 2 ?
=4620D F20A F20 123.9 2 2 ?
=4620E F20A F20 124.0 5 2 ?
=4620D F20A F20 35.3 6 2 ?
=4620E F20A F20 35.4 3 2 ?
P20 F20A F20 59.6 . 2 ?
=4620 F20A F20 117.1 3 2 ?
=4620A F20A F20 0.1 5 2 ?
=4620A F20A F20 117.1 6 2 ?
=4620 F20A F20C 32.8 4 3 ?
=4620D F20A F20C 54.3 2 3 ?
=4620E F20A F20C 54.3 5 3 ?
=4620D F20A F20C 108.8 6 3 ?
=4620E F20A F20C 108.9 3 3 ?
P20 F20A F20C 59.3 . 3 ?
=4620 F20A F20C 86.9 3 3 ?
=4620A F20A F20C 75.9 5 3 ?
=4620A F20A F20C 86.8 6 3 ?
=4620 F20A F20C 75.9 2 3 ?
=4620 F20A F20B 32.8 4 6 ?
=4620D F20A F20B 54.3 2 6 ?
=4620E F20A F20B 54.2 5 6 ?
=4620D F20A F20B 108.8 6 6 ?
=4620E F20A F20B 108.9 3 6 ?
P20 F20A F20B 59.3 . 6 ?
=4620 F20A F20B 86.9 3 6 ?
=4620A F20A F20B 75.9 5 6 ?
=4620A F20A F20B 86.8 6 6 ?
=4620 F20A F20B 76.0 2 6 ?
=4620C F20A F20B 0.1 3 6 ?
=4620C F20B F20B 111.8 4 2 ?
=4620C F20B F20B 101.4 4 3 ?
=4620B F20B F20B 60.0 2 3 ?
=4620C F20B F20C 111.7 4 5 ?
=4620B F20B F20C 0.2 2 5 ?
=4620B F20B F20C 60.1 3 5 ?
=4620C F20B F20C 101.2 4 6 ?
=4620B F20B F20C 60.0 2 6 ?
=4620B F20B F20C 0.2 3 6 ?
=4620C F20B F20C 60.1 5 6 ?
=4620C F20B F20E 60.4 4 3 ?
=4620B F20B F20E 81.4 2 3 ?
=4620B F20B F20E 128.2 3 3 ?
=4620C F20B F20E 81.3 5 3 ?
=4620C F20B F20E 128.1 6 3 ?
=4620C F20B F20D 60.3 4 6 ?
=4620B F20B F20D 81.4 2 6 ?
=4620B F20B F20D 128.1 3 6 ?
=4620C F20B F20D 81.2 5 6 ?
=4620C F20B F20D 128.0 6 6 ?
=4620E F20B F20D 0.1 3 6 ?
=4620C F20B P20 45.0 4 . ?
=4620B F20B P20 68.8 2 . ?
=4620B F20B P20 68.8 3 . ?
=4620C F20B P20 68.7 5 . ?
=4620C F20B P20 68.7 6 . ?
=4620E F20B P20 65.5 3 . ?
=4620D F20B P20 65.4 6 . ?
=4620C F20B F20E 58.0 4 2 ?
=4620B F20B F20E 105.7 2 2 ?
=4620B F20B F20E 53.8 3 2 ?
=4620C F20B F20E 105.7 5 2 ?
=4620C F20B F20E 53.7 6 2 ?
=4620E F20B F20E 115.9 3 2 ?
=4620D F20B F20E 115.8 6 2 ?
P20 F20B F20E 59.5 . 2 ?
=4620C F20B F20D 57.9 4 5 ?
=4620B F20B F20D 105.7 2 5 ?
=4620B F20B F20D 53.9 3 5 ?
=4620C F20B F20D 105.7 5 5 ?
=4620C F20B F20D 53.8 6 5 ?
=4620E F20B F20D 115.8 3 5 ?
=4620D F20B F20D 115.7 6 5 ?
P20 F20B F20D 59.4 . 5 ?
=4620E F20B F20D 0.1 2 5 ?
=4620C F20B F20 28.8 4 2 ?
=4620B F20B F20 109.2 2 2 ?
=4620B F20B F20 126.3 3 2 ?
=4620C F20B F20 109.1 5 2 ?
=4620C F20B F20 126.1 6 2 ?
=4620E F20B F20 35.7 3 2 ?
=4620D F20B F20 35.6 6 2 ?
P20 F20B F20 59.3 . 2 ?
=4620E F20B F20 86.7 2 2 ?
=4620D F20B F20 86.6 5 2 ?
=4620C F20B F20A 28.8 4 5 ?
=4620B F20B F20A 109.2 2 5 ?
=4620B F20B F20A 126.2 3 5 ?
=4620C F20B F20A 109.0 5 5 ?
=4620C F20B F20A 126.0 6 5 ?
=4620E F20B F20A 35.6 3 5 ?
=4620D F20B F20A 35.5 6 5 ?
P20 F20B F20A 59.3 . 5 ?
=4620E F20B F20A 86.7 2 5 ?
=4620D F20B F20A 86.6 5 5 ?
=4620 F20B F20A 0.1 2 5 ?
=4620B F20C F20B 78.4 4 6 ?
=4620B F20C F20B 68.0 4 5 ?
=4620B F20C F20B 59.9 6 5 ?
=4620B F20C F20C 68.2 4 2 ?
=4620B F20C F20C 60.0 6 2 ?
=4620B F20C F20C 0.2 5 2 ?
=4620B F20C F20C 78.6 4 3 ?
=4620B F20C F20C 0.2 6 3 ?
=4620B F20C F20C 59.9 5 3 ?
=4620C F20C F20C 60.0 2 3 ?
=4620B F20C F20E 119.4 4 6 ?
=4620B F20C F20E 128.3 6 6 ?
=4620B F20C F20E 81.4 5 6 ?
=4620C F20C F20E 81.3 2 6 ?
=4620C F20C F20E 128.2 3 6 ?
=4620B F20C F20D 119.5 4 3 ?
=4620B F20C F20D 128.2 6 3 ?
=4620B F20C F20D 81.4 5 3 ?
=4620C F20C F20D 81.3 2 3 ?
=4620C F20C F20D 128.1 3 3 ?
=4620E F20C F20D 0.1 6 3 ?
=4620B F20C P20 134.9 4 . ?
=4620B F20C P20 68.9 6 . ?
=4620B F20C P20 68.9 5 . ?
=4620C F20C P20 68.8 2 . ?
=4620C F20C P20 68.8 3 . ?
=4620E F20C P20 65.7 6 . ?
=4620D F20C P20 65.5 3 . ?
=4620B F20C F20E 121.8 4 5 ?
=4620B F20C F20E 53.9 6 5 ?
=4620B F20C F20E 105.8 5 5 ?
=4620C F20C F20E 105.8 2 5 ?
=4620C F20C F20E 53.8 3 5 ?
=4620E F20C F20E 116.1 6 5 ?
=4620D F20C F20E 116.0 3 5 ?
P20 F20C F20E 59.6 . 5 ?
=4620B F20C F20D 122.0 4 2 ?
=4620B F20C F20D 53.9 6 2 ?
=4620B F20C F20D 105.8 5 2 ?
=4620C F20C F20D 105.7 2 2 ?
=4620C F20C F20D 53.8 3 2 ?
=4620E F20C F20D 116.0 6 2 ?
=4620D F20C F20D 115.9 3 2 ?
P20 F20C F20D 59.5 . 2 ?
=4620E F20C F20D 0.1 5 2 ?
=4620B F20C F20 151.2 4 5 ?
=4620B F20C F20 126.5 6 5 ?
=4620B F20C F20 109.4 5 5 ?
=4620C F20C F20 109.2 2 5 ?
=4620C F20C F20 126.3 3 5 ?
=4620E F20C F20 35.7 6 5 ?
=4620D F20C F20 35.7 3 5 ?
P20 F20C F20 59.4 . 5 ?
=4620E F20C F20 86.9 5 5 ?
=4620D F20C F20 86.8 2 5 ?
=4620B F20C F20A 151.2 4 2 ?
=4620B F20C F20A 126.4 6 2 ?
=4620B F20C F20A 109.3 5 2 ?
=4620C F20C F20A 109.1 2 2 ?
=4620C F20C F20A 126.3 3 2 ?
=4620E F20C F20A 35.7 6 2 ?
=4620D F20C F20A 35.6 3 2 ?
P20 F20C F20A 59.4 . 2 ?
=4620E F20C F20A 86.9 5 2 ?
=4620D F20C F20A 86.7 2 2 ?
=4620 F20C F20A 0.1 5 2 ?
=4620E F20D F20 118.8 4 6 ?
=4620E F20D F20A 119.0 4 3 ?
=4620 F20D F20A 0.2 6 3 ?
=4620E F20D F20A 137.5 4 5 ?
=4620 F20D F20A 99.8 6 5 ?
=4620A F20D F20A 99.6 3 5 ?
=4620E F20D F20 137.6 4 2 ?
=4620 F20D F20 99.6 6 2 ?
=4620A F20D F20 99.4 3 2 ?
=4620A F20D F20 0.2 5 2 ?
=4620E F20D F20C 72.6 4 2 ?
=4620 F20D F20C 89.9 6 2 ?
=4620A F20D F20C 90.1 3 2 ?
=4620A F20D F20C 127.8 5 2 ?
=4620 F20D F20C 127.8 2 2 ?
=4620E F20D F20B 72.5 4 5 ?
=4620 F20D F20B 90.0 6 5 ?
=4620A F20D F20B 90.2 3 5 ?
=4620A F20D F20B 127.8 5 5 ?
=4620 F20D F20B 127.8 2 5 ?
=4620C F20D F20B 0.1 2 5 ?
=4620E F20D P20 136.7 4 . ?
=4620 F20D P20 72.8 6 . ?
=4620A F20D P20 72.8 3 . ?
=4620A F20D P20 68.8 5 . ?
=4620 F20D P20 68.8 2 . ?
=4620C F20D P20 65.5 2 . ?
=4620B F20D P20 65.6 5 . ?
=4620E F20D F20C 83.2 4 3 ?
=4620 F20D F20C 123.5 6 3 ?
=4620A F20D F20C 123.6 3 3 ?
=4620A F20D F20C 90.1 5 3 ?
=4620 F20D F20C 90.3 2 3 ?
=4620C F20D F20C 44.9 2 3 ?
=4620B F20D F20C 44.8 5 3 ?
P20 F20D F20C 59.5 . 3 ?
=4620E F20D F20B 83.1 4 6 ?
=4620 F20D F20B 123.5 6 6 ?
=4620A F20D F20B 123.6 3 6 ?
=4620A F20D F20B 90.2 5 6 ?
=4620 F20D F20B 90.4 2 6 ?
=4620C F20D F20B 44.8 2 6 ?
=4620B F20D F20B 44.7 5 6 ?
P20 F20D F20B 59.6 . 6 ?
=4620C F20D F20B 0.1 3 6 ?
=4620D F20E F20 61.0 4 3 ?
=4620D F20E F20A 60.8 4 6 ?
=4620 F20E F20A 0.2 3 6 ?
=4620D F20E F20A 42.4 4 2 ?
=4620 F20E F20A 99.5 3 2 ?
=4620A F20E F20A 99.3 6 2 ?
=4620D F20E F20 42.2 4 5 ?
=4620 F20E F20 99.3 3 5 ?
=4620A F20E F20 99.1 6 5 ?
=4620A F20E F20 0.2 2 5 ?
=4620D F20E F20C 107.2 4 5 ?
=4620 F20E F20C 89.9 3 5 ?
=4620A F20E F20C 90.0 6 5 ?
=4620A F20E F20C 127.6 2 5 ?
=4620 F20E F20C 127.7 5 5 ?
=4620D F20E F20B 107.3 4 2 ?
=4620 F20E F20B 90.0 3 2 ?
=4620A F20E F20B 90.2 6 2 ?
=4620A F20E F20B 127.6 2 2 ?
=4620 F20E F20B 127.7 5 2 ?
=4620C F20E F20B 0.1 5 2 ?
=4620D F20E P20 43.3 4 . ?
=4620 F20E P20 72.6 3 . ?
=4620A F20E P20 72.6 6 . ?
=4620A F20E P20 68.6 2 . ?
=4620 F20E P20 68.6 5 . ?
=4620C F20E P20 65.4 5 . ?
=4620B F20E P20 65.5 2 . ?
=4620D F20E F20C 96.7 4 6 ?
=4620 F20E F20C 123.4 3 6 ?
=4620A F20E F20C 123.5 6 6 ?
=4620A F20E F20C 90.1 2 6 ?
=4620 F20E F20C 90.2 5 6 ?
=4620C F20E F20C 44.9 5 6 ?
=4620B F20E F20C 44.8 2 6 ?
P20 F20E F20C 59.5 . 6 ?
=4620D F20E F20B 96.8 4 3 ?
=4620 F20E F20B 123.4 3 3 ?
=4620A F20E F20B 123.5 6 3 ?
=4620A F20E F20B 90.2 2 3 ?
=4620 F20E F20B 90.3 5 3 ?
=4620C F20E F20B 44.8 5 3 ?
=4620B F20E F20B 44.8 2 3 ?
P20 F20E F20B 59.5 . 3 ?
=4620C F20E F20B 0.1 6 3 ?
C11 C10 C11 142.9(19) . 2_445 ?
C11 C10 C10 61.1(16) . 3_545 ?
C11 C10 C10 96.7(9) 2_445 3_545 ?
C11 C10 C10 118.3(15) . 2_445 ?
C11 C10 C10 38.5(9) 2_445 2_445 ?
C10 C10 C10 60.000(1) 3_545 2_445 ?
C10 C11 C10 80.4(18) . 3_545 ?

loop_
_geom_bond_atom_site_label_1
_geom_bond_atom_site_label_2
_geom_bond_distance
_geom_bond_site_symmetry_2
_geom_bond_publ_flag
Mo1 S2 2.325(2) . ?
Mo1 S1 2.353(3) . ?
Mo1 S2 2.358(2) 2_545 ?
Mo1 P1 2.552(2) . ?
Mo1 P2 2.605(3) . ?
Mo1 Br2 2.6203(12) . ?
Mo1 Mo1 2.7935(11) 3_655 ?
Mo1 Mo1 2.7935(11) 2_545 ?
Mo1 Cu1 2.8227(16) . ?
Cu1 Br1 2.276(3) . ?
Cu1 S2 2.304(2) . ?
Cu1 S2 2.304(2) 2_545 ?
Cu1 S2 2.304(2) 3_655 ?
Cu1 Mo1 2.8227(16) 3_655 ?
Cu1 Mo1 2.8227(16) 2_545 ?
S1 Mo1 2.353(3) 3_655 ?
S1 Mo1 2.353(3) 2_545 ?
S2 Mo1 2.358(2) 3_655 ?
P1 C2 1.805(11) . ?
P1 C3 1.819(10) . ?
P1 C1 1.822(11) . ?
P2 C6 1.808(11) . ?
P2 C5 1.819(11) . ?
P2 C4 1.820(11) . ?
C3 C4 1.518(15) . ?
P10 F10 1.584(6) 2_645 ?
P10 F10 1.584(6) 4_756 ?
P10 F10 1.584(6) . ?
P10 F10 1.584(6) 3_765 ?
P10 F10 1.584(6) 5_666 ?
P10 F10 1.584(6) 6_546 ?
P20 F20C 1.5816 6 ?
P20 F20C 1.5816 3 ?
P20 F20C 1.5816 5 ?
P20 F20C 1.5816 . ?
P20 F20C 1.5816 4 ?
P20 F20C 1.5816 2 ?
P20 F20D 1.5816 2 ?
P20 F20D 1.5816 5 ?
P20 F20D 1.5816 3 ?
P20 F20D 1.5816 4 ?
P20 F20D 1.5816 . ?
P20 F20D 1.5816 6 ?
=4620 F20A 0.0036 4 ?
=4620 F20D 0.9393 5 ?
=4620 F20E 0.9411 2 ?
=4620 F20D 1.1496 3 ?
=4620 F20E 1.1522 6 ?
=4620 F20A 1.5997 2 ?
=4620 F20 1.6012 5 ?
=4620 F20 1.6012 6 ?
=4620 F20A 1.6019 3 ?
=4620 F20C 1.6114 6 ?
=4620 F20B 1.6145 3 ?
=4620A F20 0.0036 4 ?
=4620A F20D 0.9404 2 ?
=4620A F20E 0.9421 5 ?
=4620A F20D 1.1482 6 ?
=4620A F20E 1.1508 3 ?
=4620A F20 1.5997 3 ?
=4620A F20A 1.6004 5 ?
=4620A F20A 1.6004 6 ?
=4620A F20 1.6019 2 ?
=4620A F20C 1.6144 3 ?
=4620A F20B 1.6175 6 ?
=4620B F20C 0.0036 4 ?
=4620B F20B 1.1443 2 ?
=4620B F20B 1.1443 3 ?
=4620B F20C 1.1450 5 ?
=4620B F20C 1.1456 6 ?
=4620B F20E 1.3120 3 ?
=4620B F20D 1.3130 6 ?
=4620B F20E 1.6070 2 ?
=4620B F20D 1.6074 5 ?
=4620B F20 1.6145 2 ?
=4620B F20A 1.6175 5 ?
=4620C F20B 0.0036 4 ?
=4620C F20B 1.1450 6 ?
=4620C F20B 1.1456 5 ?
=4620C F20C 1.1463 2 ?
=4620C F20C 1.1463 3 ?
=4620C F20E 1.3102 6 ?
=4620C F20D 1.3113 3 ?
=4620C F20E 1.6051 5 ?
=4620C F20D 1.6055 2 ?
=4620C F20 1.6114 5 ?
=4620C F20A 1.6144 2 ?
=4620D F20E 0.0036 4 ?
=4620D F20 0.9393 6 ?
=4620D F20A 0.9404 3 ?
=4620D F20A 1.1482 5 ?
=4620D F20 1.1496 2 ?
=4620D F20C 1.3113 2 ?
=4620D F20B 1.3130 5 ?
=4620D F20C 1.6055 3 ?
=4620D F20B 1.6074 6 ?
=4620E F20D 0.0036 4 ?
=4620E F20 0.9411 3 ?
=4620E F20A 0.9421 6 ?
=4620E F20A 1.1508 2 ?
=4620E F20 1.1522 5 ?
=4620E F20C 1.3102 5 ?
=4620E F20B 1.3120 2 ?
=4620E F20C 1.6051 6 ?
=4620E F20B 1.6070 3 ?
C10 C11 1.21(2) . ?
C10 C11 1.70(2) 2_445 ?
C10 C10 1.92(3) 3_545 ?
C10 C10 1.92(3) 2_445 ?
C11 C10 1.70(2) 3_545 ?
